data_4074194
loop_
_publ_author_name
'Arunachalampillai, Athimoolam'
'Crewdson, Patrick'
'Korobkov, Ilia'
'Gambarotta, Sandro'

_publ_section_title
;
 Ring Opening and C&#x2212;O and C&#x2212;N Bond Cleavage by Transient
 Reduced Thorium Species
;
_journal_issue 16
_journal_name_full Organometallics
_journal_page_first 3856
_journal_paper_doi 10.1021/om060454q
_journal_volume 25
_journal_year 2006
_chemical_formula_sum 'C47 H47 Cl2 N3 O2 Th'
_chemical_formula_weight 988.82
_chemical_name_systematic
; 
 ? 
;
_space_group_IT_number 14
_symmetry_cell_setting monoclinic
_symmetry_space_group_name_Hall '-P 2yn'
_symmetry_space_group_name_H-M 'P 1 21/n 1'
_atom_sites_solution_hydrogens geom
_atom_sites_solution_primary direct
_atom_sites_solution_secondary difmap
_audit_creation_method SHELXL-97
_cell_angle_alpha 90.00
_cell_angle_beta 113.429(6)
_cell_angle_gamma 90.00
_cell_formula_units_Z 4
_cell_length_a 18.207(6)
_cell_length_b 11.789(4)
_cell_length_c 20.908(7)
_cell_measurement_reflns_used 265
_cell_measurement_temperature 209(2)
_cell_measurement_theta_max 20.91
_cell_measurement_theta_min 2.51
_cell_volume 4118(2)
_computing_cell_refinement 'Bruker SMART'
_computing_data_collection 'Bruker SMART'
_computing_data_reduction 'Bruker SAINT'
_computing_molecular_graphics 'Bruker SHELXTL'
_computing_publication_material 'Bruker SHELXTL'
_computing_structure_refinement 'SHELXL-97 (Sheldrick, 1997)'
_computing_structure_solution
;
SIR92 (Altomare, Cascarano, Giacovazzo & Guagliardi, 1993)
;
_diffrn_ambient_temperature 209(2)
_diffrn_measured_fraction_theta_full 0.997
_diffrn_measured_fraction_theta_max 0.997
_diffrn_measurement_device_type 'CCD area detector'
_diffrn_measurement_method 'phi and omega scans'
_diffrn_radiation_monochromator graphite
_diffrn_radiation_source 'fine-focus sealed tube'
_diffrn_radiation_type MoK\a
_diffrn_radiation_wavelength 0.71073
_diffrn_reflns_av_R_equivalents 0.0817
_diffrn_reflns_av_sigmaI/netI 0.1051
_diffrn_reflns_limit_h_max 22
_diffrn_reflns_limit_h_min -22
_diffrn_reflns_limit_k_max 13
_diffrn_reflns_limit_k_min -14
_diffrn_reflns_limit_l_max 25
_diffrn_reflns_limit_l_min -26
_diffrn_reflns_number 26864
_diffrn_reflns_theta_full 26.37
_diffrn_reflns_theta_max 26.37
_diffrn_reflns_theta_min 1.26
_exptl_absorpt_coefficient_mu 3.793
_exptl_absorpt_correction_T_max 0.5175
_exptl_absorpt_correction_T_min 0.3122
_exptl_absorpt_correction_type multi-scan
_exptl_absorpt_process_details 'SADABS, Bruker (2000)'
_exptl_crystal_colour colorless
_exptl_crystal_density_diffrn 1.595
_exptl_crystal_density_method 'not measured'
_exptl_crystal_description block
_exptl_crystal_F_000 1960
_exptl_crystal_size_max 0.40
_exptl_crystal_size_mid 0.25
_exptl_crystal_size_min 0.20
_refine_diff_density_max 2.363
_refine_diff_density_min -1.763
_refine_diff_density_rms 0.158
_refine_ls_extinction_method none
_refine_ls_goodness_of_fit_ref 1.085
_refine_ls_hydrogen_treatment constr
_refine_ls_matrix_type full
_refine_ls_number_parameters 508
_refine_ls_number_reflns 8393
_refine_ls_number_restraints 28
_refine_ls_restrained_S_all 1.084
_refine_ls_R_factor_all 0.1186
_refine_ls_R_factor_gt 0.0607
_refine_ls_shift/su_max 0.001
_refine_ls_shift/su_mean 0.000
_refine_ls_structure_factor_coef Fsqd
_refine_ls_weighting_details 'calc w=1/[\s^2^(Fo^2^)+(0.0447P)^2^+6.8587P] where P=(Fo^2^+2Fc^2^)/3'
_refine_ls_weighting_scheme calc
_refine_ls_wR_factor_gt 0.1066
_refine_ls_wR_factor_ref 0.1201
_reflns_number_gt 5045
_reflns_number_total 8393
_reflns_threshold_expression >2sigma(I)
_cod_data_source_file om060454qrom20060523_021724.cif
_cod_data_source_block complex_2_sg506
_cod_depositor_comments
;
The following automatic conversions were performed:

'_symmetry_cell_setting' value 'Monoclinic' changed to 'monoclinic'
according to /home/saulius/struct/CIF-dictionaries/cif_core.dic
dictionary named 'cif_core.dic' version 2.4.1 from
2010-06-29.

'_exptl_absorpt_correction_type' value 'Multi-Scan'
changed to 'multi-scan' according to
/home/saulius/struct/CIF-dictionaries/cif_core.dic dictionary named
'cif_core.dic' version 2.4.1 from 2010-06-29.

Automatic conversion script
Id: cif_fix_values 1715 2011-07-08 13:25:40Z adriana 
;
_cod_original_sg_symbol_H-M P2(1)/n
_cod_original_formula_sum 'C47H47 Cl2 N3 O2 Th'
_cod_database_code 4074194

loop_
_symmetry_equiv_pos_as_xyz
'x, y, z'
'-x+1/2, y+1/2, -z+1/2'
'-x, -y, -z'
'x-1/2, -y-1/2, z-1/2'

loop_
_atom_site_label
_atom_site_type_symbol
_atom_site_fract_x
_atom_site_fract_y
_atom_site_fract_z
_atom_site_U_iso_or_equiv
_atom_site_adp_type
_atom_site_occupancy
_atom_site_symmetry_multiplicity
_atom_site_calc_flag
_atom_site_refinement_flags
_atom_site_disorder_assembly
_atom_site_disorder_group
Th1 Th 0.586329(18) 0.35178(3) 0.771883(17) 0.03439(11) Uani 1 1 d . . .
Cl1 Cl 0.57013(16) 0.4948(2) 0.66938(13) 0.0620(7) Uani 1 1 d . . .
Cl2 Cl 0.59894(14) 0.18535(19) 0.68942(13) 0.0514(7) Uani 1 1 d . . .
O1 O 0.7332(3) 0.3551(5) 0.7968(3) 0.0489(16) Uani 1 1 d . B .
N3 N 0.4439(4) 0.3453(6) 0.7367(4) 0.0456(19) Uani 1 1 d . . .
N1 N 0.6167(4) 0.5090(5) 0.8518(4) 0.0387(18) Uani 1 1 d . . .
C1 C 0.5873(5) 0.6178(7) 0.8289(5) 0.043(2) Uani 1 1 d . . .
H1A H 0.5651 0.6415 0.7821 0.052 Uiso 1 1 calc R . .
C2 C 0.5956(5) 0.6836(7) 0.8842(5) 0.046(2) Uani 1 1 d . . .
H2A H 0.5814 0.7606 0.8825 0.055 Uiso 1 1 calc R . .
C3 C 0.6289(5) 0.6176(7) 0.9445(5) 0.040(2) Uani 1 1 d . . .
H3A H 0.6405 0.6420 0.9903 0.049 Uiso 1 1 calc R . .
C4 C 0.6414(5) 0.5122(7) 0.9250(4) 0.033(2) Uani 1 1 d . . .
C5 C 0.6744(4) 0.4035(7) 0.9645(4) 0.0316(19) Uani 1 1 d . . .
C18 C 0.6276(4) 0.3044(6) 0.9174(4) 0.0267(18) Uani 1 1 d . . .
C19 C 0.6539(5) 0.2081(6) 0.8961(4) 0.032(2) Uani 1 1 d . . .
H19A H 0.7078 0.1873 0.9092 0.038 Uiso 1 1 calc R . .
C20 C 0.5871(4) 0.1449(7) 0.8510(4) 0.0332(19) Uani 1 1 d . . .
H20A H 0.5885 0.0754 0.8295 0.040 Uiso 1 1 calc R . .
C21 C 0.5194(4) 0.2056(6) 0.8450(4) 0.0295(19) Uani 1 1 d . . .
N2 N 0.5443(4) 0.3031(5) 0.8853(3) 0.0312(16) Uani 1 1 d . . .
C22 C 0.4894(5) 0.3855(6) 0.8968(4) 0.035(2) Uani 1 1 d . . .
H22A H 0.4408 0.3915 0.8549 0.053 Uiso 1 1 calc R . .
H22B H 0.5152 0.4591 0.9081 0.053 Uiso 1 1 calc R . .
H22C H 0.4763 0.3599 0.9351 0.053 Uiso 1 1 calc R . .
C23 C 0.4304(5) 0.1758(6) 0.8047(5) 0.035(2) Uani 1 1 d . . .
C36 C 0.3939(5) 0.2719(7) 0.7521(4) 0.036(2) Uani 1 1 d . . .
C37 C 0.3162(5) 0.2943(8) 0.7082(5) 0.049(3) Uani 1 1 d . . .
H37A H 0.2705 0.2544 0.7060 0.059 Uiso 1 1 calc R . .
C38 C 0.3178(5) 0.3882(8) 0.6672(5) 0.053(3) Uani 1 1 d . . .
H38A H 0.2731 0.4239 0.6332 0.064 Uiso 1 1 calc R . .
C39 C 0.3934(5) 0.4170(8) 0.6852(5) 0.049(3) Uani 1 1 d . . .
H39A H 0.4108 0.4778 0.6657 0.059 Uiso 1 1 calc R . .
C30 C 0.4266(4) 0.0630(7) 0.7640(5) 0.036(2) Uani 1 1 d . . .
C31 C 0.4272(5) 0.0639(8) 0.6982(5) 0.041(2) Uani 1 1 d . . .
H31A H 0.4281 0.1344 0.6775 0.050 Uiso 1 1 calc R . .
C32 C 0.4266(5) -0.0336(8) 0.6612(5) 0.045(2) Uani 1 1 d . . .
H32A H 0.4285 -0.0292 0.6170 0.055 Uiso 1 1 calc R . .
C33 C 0.4230(6) -0.1376(8) 0.6903(5) 0.053(3) Uani 1 1 d . . .
H33A H 0.4218 -0.2052 0.6661 0.063 Uiso 1 1 calc R . .
C34 C 0.4214(7) -0.1397(8) 0.7547(6) 0.071(3) Uani 1 1 d . . .
H34A H 0.4192 -0.2102 0.7750 0.085 Uiso 1 1 calc R . .
C35 C 0.4230(6) -0.0435(8) 0.7907(5) 0.061(3) Uani 1 1 d . . .
H35A H 0.4216 -0.0491 0.8351 0.074 Uiso 1 1 calc R . .
C24 C 0.3937(4) 0.1577(7) 0.8588(4) 0.038(2) Uani 1 1 d . . .
C25 C 0.3144(6) 0.1747(8) 0.8430(5) 0.058(3) Uani 1 1 d . . .
H25A H 0.2809 0.1990 0.7980 0.070 Uiso 1 1 calc R . .
C26 C 0.2819(6) 0.1564(10) 0.8929(6) 0.071(3) Uani 1 1 d . . .
H26A H 0.2270 0.1685 0.8809 0.085 Uiso 1 1 calc R . .
C27 C 0.3296(6) 0.1209(8) 0.9592(6) 0.057(3) Uani 1 1 d . . .
H27A H 0.3084 0.1093 0.9930 0.068 Uiso 1 1 calc R . .
C28 C 0.4080(6) 0.1032(7) 0.9740(5) 0.052(3) Uani 1 1 d . . .
H28A H 0.4416 0.0774 1.0186 0.062 Uiso 1 1 calc R . .
C29 C 0.4399(5) 0.1218(7) 0.9259(5) 0.042(2) Uani 1 1 d . . .
H29A H 0.4949 0.1099 0.9387 0.050 Uiso 1 1 calc R . .
C6 C 0.6658(5) 0.4024(7) 1.0358(4) 0.033(2) Uani 1 1 d . . .
C7 C 0.6182(5) 0.3255(7) 1.0523(5) 0.042(2) Uani 1 1 d . . .
H7A H 0.5910 0.2680 1.0206 0.051 Uiso 1 1 calc R . .
C8 C 0.6109(5) 0.3336(9) 1.1149(5) 0.054(3) Uani 1 1 d . . .
H8A H 0.5776 0.2822 1.1251 0.065 Uiso 1 1 calc R . .
C9 C 0.6512(6) 0.4153(10) 1.1630(5) 0.056(3) Uani 1 1 d . . .
H9A H 0.6439 0.4213 1.2049 0.067 Uiso 1 1 calc R . .
C10 C 0.7020(6) 0.4878(8) 1.1497(5) 0.046(3) Uani 1 1 d . . .
H10A H 0.7318 0.5412 1.1834 0.056 Uiso 1 1 calc R . .
C11 C 0.7092(5) 0.4820(7) 1.0866(5) 0.044(2) Uani 1 1 d . . .
H11A H 0.7438 0.5324 1.0775 0.053 Uiso 1 1 calc R . .
C12 C 0.7652(5) 0.3869(6) 0.9810(4) 0.032(2) Uani 1 1 d . . .
C13 C 0.8073(5) 0.2979(7) 1.0224(4) 0.040(2) Uani 1 1 d . . .
H13A H 0.7812 0.2465 1.0407 0.048 Uiso 1 1 calc R . .
C14 C 0.8884(5) 0.2844(8) 1.0372(5) 0.046(2) Uani 1 1 d . . .
H14A H 0.9165 0.2237 1.0656 0.056 Uiso 1 1 calc R . .
C15 C 0.9274(5) 0.3569(9) 1.0115(6) 0.061(3) Uani 1 1 d . . .
H15A H 0.9820 0.3462 1.0211 0.074 Uiso 1 1 calc R . .
C16 C 0.8855(5) 0.4480(9) 0.9705(5) 0.054(3) Uani 1 1 d . . .
H16A H 0.9123 0.4996 0.9530 0.064 Uiso 1 1 calc R . .
C17 C 0.8050(5) 0.4632(8) 0.9555(5) 0.045(2) Uani 1 1 d . . .
H17A H 0.7774 0.5250 0.9281 0.054 Uiso 1 1 calc R . .
C40 C 0.7730(6) 0.4473(9) 0.7758(6) 0.064(3) Uani 1 1 d D . .
H40A H 0.7787 0.5147 0.8049 0.076 Uiso 0.61(4) 1 calc R A 1
H40B H 0.7430 0.4677 0.7268 0.076 Uiso 0.61(4) 1 calc R A 1
H40C H 0.7969 0.4993 0.8137 0.076 Uiso 0.39(4) 1 calc R A 1
H40D H 0.7346 0.4880 0.7372 0.076 Uiso 0.39(4) 1 calc R A 1
C41 C 0.8548(10) 0.3974(17) 0.7871(16) 0.057(5) Uani 0.61(4) 1 d PDU B 1
H41A H 0.8742 0.4267 0.7529 0.069 Uiso 0.61(4) 1 calc PR B 1
H41B H 0.8944 0.4135 0.8342 0.069 Uiso 0.61(4) 1 calc PR B 1
C41A C 0.837(2) 0.396(3) 0.755(2) 0.066(9) Uiso 0.39(4) 1 d PDU B 2
H44C H 0.8810 0.4496 0.7624 0.080 Uiso 0.39(4) 1 calc PR B 2
H44D H 0.8152 0.3695 0.7069 0.080 Uiso 0.39(4) 1 calc PR B 2
C42 C 0.8368(16) 0.2717(16) 0.7769(15) 0.059(6) Uani 0.61(4) 1 d PDU B 1
H42A H 0.8063 0.2525 0.7278 0.071 Uiso 0.61(4) 1 calc PR B 1
H42B H 0.8856 0.2257 0.7956 0.071 Uiso 0.61(4) 1 calc PR B 1
C42A C 0.8653(16) 0.289(3) 0.813(2) 0.062(9) Uiso 0.39(4) 1 d PDU B 2
H42C H 0.8853 0.2244 0.7945 0.075 Uiso 0.39(4) 1 calc PR B 2
H42D H 0.9066 0.3127 0.8573 0.075 Uiso 0.39(4) 1 calc PR B 2
C43 C 0.7869(6) 0.2594(9) 0.8195(6) 0.058(3) Uani 1 1 d D . .
H43A H 0.7574 0.1876 0.8094 0.070 Uiso 0.61(4) 1 calc R B 1
H43B H 0.8203 0.2637 0.8696 0.070 Uiso 0.61(4) 1 calc R B 1
H43C H 0.7629 0.1943 0.7912 0.070 Uiso 0.39(4) 1 calc R B 1
H43D H 0.7971 0.2414 0.8670 0.070 Uiso 0.39(4) 1 calc R B 1
O2 O 0.7246(7) 0.4387(12) 0.5728(6) 0.136(4) Uani 1 1 d U D .
C44 C 0.7068(9) 0.3251(14) 0.5787(9) 0.118(5) Uani 1 1 d U . .
H44A H 0.6905 0.3158 0.6178 0.141 Uiso 1 1 calc R C 1
H44B H 0.7544 0.2782 0.5877 0.141 Uiso 1 1 calc R C 1
C45 C 0.6449(10) 0.2903(13) 0.5169(10) 0.131(6) Uani 1 1 d U D 1
H45A H 0.6663 0.2596 0.4842 0.157 Uiso 1 1 calc R D 1
H45B H 0.6117 0.2324 0.5260 0.157 Uiso 1 1 calc R D 1
C46 C 0.6014(11) 0.3883(16) 0.4907(11) 0.182(10) Uani 1 1 d U . .
H46A H 0.5538 0.3902 0.5017 0.218 Uiso 1 1 calc R D 1
H46B H 0.5841 0.3916 0.4400 0.218 Uiso 1 1 calc R D 1
C47 C 0.6532(12) 0.4828(12) 0.5231(9) 0.132(6) Uani 1 1 d U D .
H47A H 0.6642 0.5265 0.4880 0.158 Uiso 1 1 calc R . .
H47B H 0.6277 0.5330 0.5455 0.158 Uiso 1 1 calc R . .

loop_
_atom_site_aniso_label
_atom_site_aniso_U_11
_atom_site_aniso_U_22
_atom_site_aniso_U_33
_atom_site_aniso_U_23
_atom_site_aniso_U_13
_atom_site_aniso_U_12
Th1 0.03160(17) 0.03206(17) 0.03589(18) 0.00379(19) 0.00960(12) -0.00106(19)
Cl1 0.0697(18) 0.0608(17) 0.0544(17) 0.0209(13) 0.0233(14) 0.0043(14)
Cl2 0.0483(14) 0.0491(15) 0.0556(15) -0.0125(11) 0.0194(12) -0.0030(11)
O1 0.035(3) 0.044(4) 0.066(4) -0.001(4) 0.019(3) -0.006(3)
N3 0.046(4) 0.038(4) 0.043(4) 0.006(4) 0.007(4) 0.000(4)
N1 0.038(4) 0.027(4) 0.051(5) 0.010(4) 0.017(4) 0.004(3)
C1 0.037(5) 0.043(6) 0.046(6) 0.006(5) 0.012(5) -0.003(4)
C2 0.056(6) 0.021(5) 0.060(7) 0.001(4) 0.023(5) 0.003(4)
C3 0.032(5) 0.039(6) 0.052(6) -0.002(4) 0.019(4) -0.003(4)
C4 0.026(5) 0.030(5) 0.039(6) -0.008(4) 0.007(4) -0.004(4)
C5 0.025(4) 0.035(5) 0.031(5) -0.006(4) 0.006(4) -0.005(4)
C18 0.024(4) 0.027(4) 0.029(5) 0.002(4) 0.010(4) -0.003(3)
C19 0.024(4) 0.028(5) 0.034(5) 0.004(4) 0.003(4) 0.002(4)
C20 0.040(5) 0.019(4) 0.039(5) -0.004(4) 0.014(4) -0.007(4)
C21 0.022(4) 0.026(4) 0.032(5) 0.008(4) 0.002(4) 0.004(4)
N2 0.029(4) 0.030(4) 0.033(4) 0.000(3) 0.011(3) 0.003(3)
C22 0.029(5) 0.025(5) 0.044(5) -0.002(4) 0.006(4) 0.000(3)
C23 0.025(4) 0.024(5) 0.048(5) 0.005(4) 0.005(4) -0.003(3)
C36 0.022(5) 0.032(5) 0.038(5) -0.001(4) -0.007(4) 0.002(4)
C37 0.038(6) 0.041(6) 0.058(7) 0.004(5) 0.008(5) -0.004(5)
C38 0.032(6) 0.048(6) 0.058(7) 0.008(5) -0.004(5) 0.009(4)
C39 0.041(6) 0.047(6) 0.039(6) 0.012(5) -0.004(5) 0.011(5)
C30 0.016(4) 0.028(5) 0.050(6) 0.006(4) -0.001(4) -0.002(4)
C31 0.040(5) 0.039(6) 0.037(6) 0.007(5) 0.006(5) -0.003(4)
C32 0.035(5) 0.055(7) 0.043(6) -0.009(5) 0.012(4) -0.006(5)
C33 0.059(6) 0.037(6) 0.053(6) -0.006(6) 0.013(5) -0.005(5)
C34 0.127(10) 0.022(5) 0.056(6) 0.006(5) 0.027(7) -0.003(6)
C35 0.093(8) 0.036(6) 0.044(6) 0.007(5) 0.015(6) -0.010(6)
C24 0.025(4) 0.033(5) 0.050(5) -0.002(5) 0.010(4) -0.005(4)
C25 0.040(6) 0.075(8) 0.056(7) 0.004(6) 0.015(5) 0.001(5)
C26 0.047(6) 0.083(8) 0.082(9) -0.033(8) 0.025(6) -0.024(7)
C27 0.061(7) 0.054(7) 0.069(8) -0.017(6) 0.039(6) -0.009(5)
C28 0.063(7) 0.038(5) 0.058(7) 0.004(5) 0.028(6) -0.002(5)
C29 0.034(5) 0.036(6) 0.052(6) 0.016(4) 0.013(5) 0.011(4)
C6 0.022(4) 0.040(5) 0.030(5) -0.001(4) 0.003(4) 0.013(4)
C7 0.030(5) 0.049(6) 0.036(5) 0.011(4) 0.001(4) 0.000(4)
C8 0.041(5) 0.081(8) 0.038(6) 0.015(6) 0.012(5) 0.011(5)
C9 0.042(6) 0.091(8) 0.038(6) 0.008(6) 0.018(5) 0.034(6)
C10 0.042(6) 0.055(6) 0.036(6) 0.002(5) 0.009(5) 0.031(5)
C11 0.027(5) 0.036(5) 0.060(7) -0.003(5) 0.007(5) 0.013(4)
C12 0.024(4) 0.027(5) 0.043(5) -0.009(4) 0.010(4) -0.002(3)
C13 0.026(5) 0.044(5) 0.046(6) -0.005(5) 0.010(4) -0.003(4)
C14 0.027(5) 0.042(6) 0.055(6) -0.009(5) 0.000(5) 0.008(4)
C15 0.022(5) 0.054(6) 0.102(9) -0.022(7) 0.018(5) 0.002(5)
C16 0.038(6) 0.052(6) 0.080(8) -0.017(6) 0.033(5) -0.009(5)
C17 0.032(5) 0.047(6) 0.052(6) -0.012(5) 0.013(5) -0.001(4)
C40 0.063(7) 0.057(7) 0.076(8) 0.012(6) 0.033(6) -0.015(6)
C41 0.041(9) 0.074(11) 0.069(14) 0.008(11) 0.035(10) -0.003(8)
C42 0.050(11) 0.059(10) 0.073(13) -0.002(10) 0.030(11) 0.021(8)
C43 0.042(6) 0.053(6) 0.078(8) 0.010(6) 0.022(6) 0.003(5)
O2 0.116(8) 0.169(11) 0.129(10) -0.019(8) 0.053(7) -0.050(8)
C44 0.076(10) 0.155(12) 0.138(12) 0.064(11) 0.059(8) 0.048(8)
C45 0.135(15) 0.085(8) 0.175(17) 0.011(10) 0.065(11) -0.008(8)
C46 0.124(14) 0.142(13) 0.185(19) 0.041(15) -0.039(11) 0.011(10)
C47 0.187(15) 0.076(8) 0.153(17) 0.033(9) 0.090(11) 0.014(9)

loop_
_atom_type_symbol
_atom_type_description
_atom_type_scat_dispersion_real
_atom_type_scat_dispersion_imag
_atom_type_scat_source
C C 0.0033 0.0016 'International Tables Vol C Tables 4.2.6.8 and 6.1.1.4'
H H 0.0000 0.0000 'International Tables Vol C Tables 4.2.6.8 and 6.1.1.4'
N N 0.0061 0.0033 'International Tables Vol C Tables 4.2.6.8 and 6.1.1.4'
O O 0.0106 0.0060 'International Tables Vol C Tables 4.2.6.8 and 6.1.1.4'
Cl Cl 0.1484 0.1585 'International Tables Vol C Tables 4.2.6.8 and 6.1.1.4'
Th Th -7.2400 8.8979 'International Tables Vol C Tables 4.2.6.8 and 6.1.1.4'

loop_
_geom_angle_atom_site_label_1
_geom_angle_atom_site_label_2
_geom_angle_atom_site_label_3
_geom_angle
N3 Th1 N1 99.2(2)
N3 Th1 O1 174.6(2)
N1 Th1 O1 85.0(2)
N3 Th1 Cl1 90.77(18)
N1 Th1 Cl1 89.55(18)
O1 Th1 Cl1 85.70(15)
N3 Th1 Cl2 97.93(19)
N1 Th1 Cl2 162.68(17)
O1 Th1 Cl2 77.80(15)
Cl1 Th1 Cl2 87.48(9)
N3 Th1 N2 68.3(2)
N1 Th1 N2 68.8(2)
O1 Th1 N2 116.75(19)
Cl1 Th1 N2 145.89(14)
Cl2 Th1 N2 120.80(14)
N3 Th1 C21 60.6(2)
N1 Th1 C21 97.0(2)
O1 Th1 C21 122.7(2)
Cl1 Th1 C21 151.26(16)
Cl2 Th1 C21 93.79(18)
N2 Th1 C21 28.20(19)
N3 Th1 C18 96.5(2)
N1 Th1 C18 61.7(2)
O1 Th1 C18 88.5(2)
Cl1 Th1 C18 151.06(17)
Cl2 Th1 C18 118.93(16)
N2 Th1 C18 28.24(19)
C21 Th1 C18 46.4(2)
N3 Th1 C19 105.9(2)
N1 Th1 C19 86.0(2)
O1 Th1 C19 77.8(2)
Cl1 Th1 C19 163.18(17)
Cl2 Th1 C19 91.92(17)
N2 Th1 C19 45.3(2)
C21 Th1 C19 45.6(2)
C18 Th1 C19 27.3(2)
N3 Th1 C20 84.8(2)
N1 Th1 C20 107.4(2)
O1 Th1 C20 97.4(2)
Cl1 Th1 C20 162.93(17)
Cl2 Th1 C20 76.86(17)
N2 Th1 C20 45.8(2)
C21 Th1 C20 27.5(2)
C18 Th1 C20 46.0(2)
C19 Th1 C20 27.9(2)
C43 O1 C40 109.0(7)
C43 O1 Th1 125.6(5)
C40 O1 Th1 124.1(5)
C36 N3 C39 105.5(7)
C36 N3 Th1 132.8(5)
C39 N3 Th1 121.3(6)
C1 N1 C4 105.1(7)
C1 N1 Th1 121.1(6)
C4 N1 Th1 131.1(5)
C2 C1 N1 109.6(8)
C1 C2 C3 108.2(8)
C4 C3 C2 107.7(8)
C3 C4 N1 109.3(8)
C3 C4 C5 133.7(8)
N1 C4 C5 117.0(7)
C4 C5 C18 107.1(6)
C4 C5 C6 111.1(7)
C18 C5 C6 111.3(7)
C4 C5 C12 112.5(7)
C18 C5 C12 108.2(6)
C6 C5 C12 106.7(6)
C19 C18 N2 106.7(7)
C19 C18 C5 131.0(7)
N2 C18 C5 122.2(7)
C19 C18 Th1 78.2(5)
N2 C18 Th1 73.6(4)
C5 C18 Th1 111.8(5)
C18 C19 C20 109.5(7)
C18 C19 Th1 74.5(4)
C20 C19 Th1 76.6(5)
C21 C20 C19 106.6(7)
C21 C20 Th1 73.5(5)
C19 C20 Th1 75.5(4)
C20 C21 N2 108.0(7)
C20 C21 C23 129.5(7)
N2 C21 C23 122.5(7)
C20 C21 Th1 79.0(5)
N2 C21 Th1 73.9(4)
C23 C21 Th1 114.9(5)
C21 N2 C18 109.3(6)
C21 N2 C22 124.3(6)
C18 N2 C22 126.2(6)
C21 N2 Th1 77.9(4)
C18 N2 Th1 78.2(4)
C22 N2 Th1 115.4(5)
C36 C23 C24 116.0(7)
C36 C23 C21 106.6(6)
C24 C23 C21 107.4(7)
C36 C23 C30 109.0(7)
C24 C23 C30 110.0(6)
C21 C23 C30 107.5(6)
C37 C36 N3 108.8(8)
C37 C36 C23 131.3(8)
N3 C36 C23 119.4(7)
C36 C37 C38 107.1(8)
C39 C38 C37 107.5(8)
C38 C39 N3 111.0(9)
C31 C30 C35 115.4(9)
C31 C30 C23 121.2(8)
C35 C30 C23 123.4(9)
C30 C31 C32 123.3(9)
C33 C32 C31 118.9(9)
C34 C33 C32 118.4(10)
C35 C34 C33 122.0(10)
C34 C35 C30 121.9(10)
C25 C24 C29 116.7(9)
C25 C24 C23 121.9(8)
C29 C24 C23 121.4(7)
C24 C25 C26 121.0(10)
C27 C26 C25 120.8(10)
C28 C27 C26 117.5(10)
C27 C28 C29 121.8(10)
C28 C29 C24 122.2(9)
C7 C6 C11 117.8(8)
C7 C6 C5 123.5(7)
C11 C6 C5 118.6(8)
C8 C7 C6 120.0(9)
C7 C8 C9 121.4(10)
C10 C9 C8 119.8(9)
C9 C10 C11 119.6(10)
C10 C11 C6 121.3(9)
C13 C12 C17 119.2(8)
C13 C12 C5 120.5(7)
C17 C12 C5 120.2(7)
C12 C13 C14 120.1(9)
C15 C14 C13 121.2(9)
C14 C15 C16 119.0(8)
C17 C16 C15 120.7(9)
C16 C17 C12 119.8(9)
O1 C40 C41' 108.6(17)
O1 C40 C41 103.6(10)
C41' C40 C41 23.3(16)
C42 C41 C40 102.2(15)
C43 C42 C41 99.1(16)
C40 C41' C42' 98(2)
C43 C42' C41' 102(2)
O1 C43 C42 102.7(10)
O1 C43 C42' 109.1(15)
C42 C43 C42' 28.4(13)
C44 O2 C47 104.0(12)
O2 C44 C45 109.3(13)
C46 C45 C44 104.2(15)
C45 C46 C47 107.1(15)
O2 C47 C46 107.6(13)

loop_
_geom_bond_atom_site_label_1
_geom_bond_atom_site_label_2
_geom_bond_distance
Th1 N3 2.399(7)
Th1 N1 2.408(7)
Th1 O1 2.512(5)
Th1 Cl1 2.650(2)
Th1 Cl2 2.681(2)
Th1 N2 2.827(7)
Th1 C21 2.876(8)
Th1 C18 2.884(8)
Th1 C19 2.930(8)
Th1 C20 2.944(8)
O1 C43 1.445(10)
O1 C40 1.468(10)
N3 C36 1.384(10)
N3 C39 1.391(10)
N1 C1 1.399(10)
N1 C4 1.413(10)
C1 C2 1.350(12)
C2 C3 1.397(12)
C3 C4 1.355(11)
C4 C5 1.514(11)
C5 C18 1.546(10)
C5 C6 1.559(11)
C5 C12 1.562(11)
C18 C19 1.374(10)
C18 N2 1.394(9)
C19 C20 1.417(10)
C20 C21 1.387(11)
C21 N2 1.390(9)
C21 C23 1.541(10)
N2 C22 1.479(9)
C23 C36 1.533(11)
C23 C24 1.540(12)
C23 C30 1.565(11)
C36 C37 1.371(11)
C37 C38 1.408(12)
C38 C39 1.319(12)
C30 C31 1.381(11)
C30 C35 1.386(12)
C31 C32 1.383(12)
C32 C33 1.380(12)
C33 C34 1.360(14)
C34 C35 1.356(13)
C24 C25 1.362(12)
C24 C29 1.384(11)
C25 C26 1.407(14)
C26 C27 1.376(14)
C27 C28 1.352(13)
C28 C29 1.362(12)
C6 C7 1.390(12)
C6 C11 1.402(11)
C7 C8 1.369(12)
C8 C9 1.376(13)
C9 C10 1.366(13)
C10 C11 1.379(12)
C12 C13 1.383(11)
C12 C17 1.388(11)
C13 C14 1.391(11)
C14 C15 1.353(13)
C15 C16 1.396(13)
C16 C17 1.383(11)
C40 C41' 1.520(17)
C40 C41 1.530(14)
C41 C42 1.51(3)
C42 C43 1.510(13)
C41' C42' 1.68(6)
C42' C43 1.530(16)
O2 C44 1.395(17)
O2 C47 1.403(17)
C44 C45 1.397(19)
C45 C46 1.385(19)
C46 C47 1.44(2)

loop_
_geom_torsion_atom_site_label_1
_geom_torsion_atom_site_label_2
_geom_torsion_atom_site_label_3
_geom_torsion_atom_site_label_4
_geom_torsion
N3 Th1 O1 C43 -94(2)
N1 Th1 O1 C43 126.9(7)
Cl1 Th1 O1 C43 -143.2(7)
Cl2 Th1 O1 C43 -54.9(7)
N2 Th1 O1 C43 63.7(7)
C21 Th1 O1 C43 31.8(8)
C18 Th1 O1 C43 65.2(7)
C19 Th1 O1 C43 39.8(7)
C20 Th1 O1 C43 19.9(7)
N3 Th1 O1 C40 72(2)
N1 Th1 O1 C40 -67.3(7)
Cl1 Th1 O1 C40 22.6(7)
Cl2 Th1 O1 C40 111.0(7)
N2 Th1 O1 C40 -130.5(7)
C21 Th1 O1 C40 -162.4(6)
C18 Th1 O1 C40 -129.0(7)
C19 Th1 O1 C40 -154.3(7)
C20 Th1 O1 C40 -174.3(7)
N1 Th1 N3 C36 -106.2(8)
O1 Th1 N3 C36 115(2)
Cl1 Th1 N3 C36 164.1(8)
Cl2 Th1 N3 C36 76.5(8)
N2 Th1 N3 C36 -43.5(7)
C21 Th1 N3 C36 -13.4(7)
C18 Th1 N3 C36 -44.0(8)
C19 Th1 N3 C36 -17.8(8)
C20 Th1 N3 C36 0.6(8)
N1 Th1 N3 C39 82.2(7)
O1 Th1 N3 C39 -57(3)
Cl1 Th1 N3 C39 -7.5(7)
Cl2 Th1 N3 C39 -95.0(7)
N2 Th1 N3 C39 144.9(7)
C21 Th1 N3 C39 175.1(8)
C18 Th1 N3 C39 144.5(7)
C19 Th1 N3 C39 170.7(6)
C20 Th1 N3 C39 -171.0(7)
N3 Th1 N1 C1 -63.4(6)
O1 Th1 N1 C1 113.0(6)
Cl1 Th1 N1 C1 27.3(6)
Cl2 Th1 N1 C1 107.4(7)
N2 Th1 N1 C1 -125.7(6)
C21 Th1 N1 C1 -124.6(6)
C18 Th1 N1 C1 -155.9(7)
C19 Th1 N1 C1 -168.9(6)
C20 Th1 N1 C1 -150.8(6)
N3 Th1 N1 C4 95.2(7)
O1 Th1 N1 C4 -88.4(7)
Cl1 Th1 N1 C4 -174.1(7)
Cl2 Th1 N1 C4 -94.0(8)
N2 Th1 N1 C4 32.9(6)
C21 Th1 N1 C4 34.0(7)
C18 Th1 N1 C4 2.7(6)
C19 Th1 N1 C4 -10.3(7)
C20 Th1 N1 C4 7.8(7)
C4 N1 C1 C2 1.7(9)
Th1 N1 C1 C2 165.2(6)
N1 C1 C2 C3 -1.5(10)
C1 C2 C3 C4 0.7(10)
C2 C3 C4 N1 0.3(10)
C2 C3 C4 C5 -179.2(8)
C1 N1 C4 C3 -1.2(9)
Th1 N1 C4 C3 -162.4(5)
C1 N1 C4 C5 178.4(7)
Th1 N1 C4 C5 17.3(10)
C3 C4 C5 C18 144.8(9)
N1 C4 C5 C18 -34.7(9)
C3 C4 C5 C6 23.1(12)
N1 C4 C5 C6 -156.4(7)
C3 C4 C5 C12 -96.4(11)
N1 C4 C5 C12 84.1(8)
C4 C5 C18 C19 127.9(9)
C6 C5 C18 C19 -110.5(9)
C12 C5 C18 C19 6.5(12)
C4 C5 C18 N2 -49.1(9)
C6 C5 C18 N2 72.5(9)
C12 C5 C18 N2 -170.6(7)
C4 C5 C18 Th1 34.7(7)
C6 C5 C18 Th1 156.3(5)
C12 C5 C18 Th1 -86.7(6)
N3 Th1 C18 C19 112.4(5)
N1 Th1 C18 C19 -150.7(5)
O1 Th1 C18 C19 -65.6(5)
Cl1 Th1 C18 C19 -144.0(4)
Cl2 Th1 C18 C19 9.6(5)
N2 Th1 C18 C19 111.6(6)
C21 Th1 C18 C19 74.7(5)
C20 Th1 C18 C19 36.2(4)
N3 Th1 C18 N2 0.9(4)
N1 Th1 C18 N2 97.8(5)
O1 Th1 C18 N2 -177.2(4)
Cl1 Th1 C18 N2 104.4(4)
Cl2 Th1 C18 N2 -102.0(4)
C21 Th1 C18 N2 -36.9(4)
C19 Th1 C18 N2 -111.6(6)
C20 Th1 C18 N2 -75.4(4)
N3 Th1 C18 C5 -117.9(5)
N1 Th1 C18 C5 -21.0(5)
O1 Th1 C18 C5 64.1(5)
Cl1 Th1 C18 C5 -14.3(7)
Cl2 Th1 C18 C5 139.3(4)
N2 Th1 C18 C5 -118.8(7)
C21 Th1 C18 C5 -155.7(6)
C19 Th1 C18 C5 129.7(7)
C20 Th1 C18 C5 165.8(6)
N2 C18 C19 C20 -0.7(9)
C5 C18 C19 C20 -178.0(8)
Th1 C18 C19 C20 -69.3(6)
N2 C18 C19 Th1 68.6(5)
C5 C18 C19 Th1 -108.7(8)
N3 Th1 C19 C18 -72.8(5)
N1 Th1 C19 C18 25.6(5)
O1 Th1 C19 C18 111.3(5)
Cl1 Th1 C19 C18 100.7(7)
Cl2 Th1 C19 C18 -171.6(4)
N2 Th1 C19 C18 -38.2(4)
C21 Th1 C19 C18 -78.2(5)
C20 Th1 C19 C18 -114.9(7)
N3 Th1 C19 C20 42.1(5)
N1 Th1 C19 C20 140.5(5)
O1 Th1 C19 C20 -133.8(5)
Cl1 Th1 C19 C20 -144.4(5)
Cl2 Th1 C19 C20 -56.7(5)
N2 Th1 C19 C20 76.7(5)
C21 Th1 C19 C20 36.7(5)
C18 Th1 C19 C20 114.9(7)
C18 C19 C20 C21 0.5(9)
Th1 C19 C20 C21 -67.5(6)
C18 C19 C20 Th1 67.9(6)
N3 Th1 C20 C21 -27.0(5)
N1 Th1 C20 C21 71.0(5)
O1 Th1 C20 C21 158.0(5)
Cl1 Th1 C20 C21 -102.5(7)
Cl2 Th1 C20 C21 -126.5(5)
N2 Th1 C20 C21 37.5(4)
C18 Th1 C20 C21 77.2(5)
C19 Th1 C20 C21 112.6(7)
N3 Th1 C20 C19 -139.6(5)
N1 Th1 C20 C19 -41.6(5)
O1 Th1 C20 C19 45.4(5)
Cl1 Th1 C20 C19 144.9(5)
Cl2 Th1 C20 C19 120.9(5)
N2 Th1 C20 C19 -75.1(5)
C21 Th1 C20 C19 -112.6(7)
C18 Th1 C20 C19 -35.4(4)
C19 C20 C21 N2 -0.1(9)
Th1 C20 C21 N2 -68.9(5)
C19 C20 C21 C23 -177.9(8)
Th1 C20 C21 C23 113.3(8)
C19 C20 C21 Th1 68.8(6)
N3 Th1 C21 C20 148.7(5)
N1 Th1 C21 C20 -114.7(5)
O1 Th1 C21 C20 -26.2(5)
Cl1 Th1 C21 C20 143.4(4)
Cl2 Th1 C21 C20 51.7(5)
N2 Th1 C21 C20 -112.5(6)
C18 Th1 C21 C20 -75.6(5)
C19 Th1 C21 C20 -37.3(4)
N3 Th1 C21 N2 -98.8(4)
N1 Th1 C21 N2 -2.1(4)
O1 Th1 C21 N2 86.3(4)
Cl1 Th1 C21 N2 -104.1(4)
Cl2 Th1 C21 N2 164.3(4)
C18 Th1 C21 N2 37.0(4)
C19 Th1 C21 N2 75.3(4)
C20 Th1 C21 N2 112.5(6)
N3 Th1 C21 C23 20.1(5)
N1 Th1 C21 C23 116.8(6)
O1 Th1 C21 C23 -154.8(5)
Cl1 Th1 C21 C23 14.8(8)
Cl2 Th1 C21 C23 -76.8(5)
N2 Th1 C21 C23 118.9(7)
C18 Th1 C21 C23 155.9(7)
C19 Th1 C21 C23 -165.8(7)
C20 Th1 C21 C23 -128.6(8)
C20 C21 N2 C18 -0.4(9)
C23 C21 N2 C18 177.6(7)
Th1 C21 N2 C18 -72.7(5)
C20 C21 N2 C22 -175.1(7)
C23 C21 N2 C22 2.9(11)
Th1 C21 N2 C22 112.6(7)
C20 C21 N2 Th1 72.4(6)
C23 C21 N2 Th1 -109.7(7)
C19 C18 N2 C21 0.6(8)
C5 C18 N2 C21 178.3(7)
Th1 C18 N2 C21 72.5(5)
C19 C18 N2 C22 175.2(7)
C5 C18 N2 C22 -7.1(12)
Th1 C18 N2 C22 -112.9(7)
C19 C18 N2 Th1 -71.9(5)
C5 C18 N2 Th1 105.8(7)
N3 Th1 N2 C21 67.9(4)
N1 Th1 N2 C21 177.7(4)
O1 Th1 N2 C21 -109.8(4)
Cl1 Th1 N2 C21 123.7(4)
Cl2 Th1 N2 C21 -18.4(4)
C18 Th1 N2 C21 -113.0(6)
C19 Th1 N2 C21 -76.1(4)
C20 Th1 N2 C21 -36.6(4)
N3 Th1 N2 C18 -179.1(5)
N1 Th1 N2 C18 -69.3(4)
O1 Th1 N2 C18 3.2(5)
Cl1 Th1 N2 C18 -123.3(4)
Cl2 Th1 N2 C18 94.6(4)
C21 Th1 N2 C18 113.0(6)
C19 Th1 N2 C18 36.9(4)
C20 Th1 N2 C18 76.4(5)
N3 Th1 N2 C22 -54.5(5)
N1 Th1 N2 C22 55.3(5)
O1 Th1 N2 C22 127.8(5)
Cl1 Th1 N2 C22 1.3(6)
Cl2 Th1 N2 C22 -140.8(4)
C21 Th1 N2 C22 -122.4(7)
C18 Th1 N2 C22 124.6(7)
C19 Th1 N2 C22 161.5(6)
C20 Th1 N2 C22 -159.0(6)
C20 C21 C23 C36 -121.0(9)
N2 C21 C23 C36 61.5(10)
Th1 C21 C23 C36 -24.7(8)
C20 C21 C23 C24 114.1(9)
N2 C21 C23 C24 -63.4(9)
Th1 C21 C23 C24 -149.6(5)
C20 C21 C23 C30 -4.2(12)
N2 C21 C23 C30 178.2(7)
Th1 C21 C23 C30 92.0(6)
C39 N3 C36 C37 3.6(10)
Th1 N3 C36 C37 -168.9(6)
C39 N3 C36 C23 176.5(8)
Th1 N3 C36 C23 4.0(12)
C24 C23 C36 C37 -53.3(13)
C21 C23 C36 C37 -172.7(9)
C30 C23 C36 C37 71.5(12)
C24 C23 C36 N3 135.7(8)
C21 C23 C36 N3 16.2(11)
C30 C23 C36 N3 -99.6(8)
N3 C36 C37 C38 -3.3(11)
C23 C36 C37 C38 -175.1(9)
C36 C37 C38 C39 1.7(11)
C37 C38 C39 N3 0.6(12)
C36 N3 C39 C38 -2.6(11)
Th1 N3 C39 C38 171.0(6)
C36 C23 C30 C31 27.7(10)
C24 C23 C30 C31 155.9(7)
C21 C23 C30 C31 -87.4(9)
C36 C23 C30 C35 -152.8(8)
C24 C23 C30 C35 -24.6(11)
C21 C23 C30 C35 92.0(9)
C35 C30 C31 C32 -1.7(13)
C23 C30 C31 C32 177.8(7)
C30 C31 C32 C33 1.7(13)
C31 C32 C33 C34 -0.9(14)
C32 C33 C34 C35 0.1(17)
C33 C34 C35 C30 -0.2(18)
C31 C30 C35 C34 0.9(14)
C23 C30 C35 C34 -178.6(9)
C36 C23 C24 C25 34.4(12)
C21 C23 C24 C25 153.4(8)
C30 C23 C24 C25 -89.8(10)
C36 C23 C24 C29 -146.5(8)
C21 C23 C24 C29 -27.4(10)
C30 C23 C24 C29 89.3(9)
C29 C24 C25 C26 0.0(14)
C23 C24 C25 C26 179.3(9)
C24 C25 C26 C27 0.1(16)
C25 C26 C27 C28 -0.7(16)
C26 C27 C28 C29 1.3(15)
C27 C28 C29 C24 -1.3(14)
C25 C24 C29 C28 0.5(13)
C23 C24 C29 C28 -178.7(8)
C4 C5 C6 C7 115.8(8)
C18 C5 C6 C7 -3.5(10)
C12 C5 C6 C7 -121.4(8)
C4 C5 C6 C11 -65.2(9)
C18 C5 C6 C11 175.6(7)
C12 C5 C6 C11 57.7(9)
C11 C6 C7 C8 4.0(12)
C5 C6 C7 C8 -176.9(8)
C6 C7 C8 C9 -1.4(13)
C7 C8 C9 C10 -2.4(14)
C8 C9 C10 C11 3.3(13)
C9 C10 C11 C6 -0.5(12)
C7 C6 C11 C10 -3.1(12)
C5 C6 C11 C10 177.7(7)
C4 C5 C12 C13 173.8(7)
C18 C5 C12 C13 -68.1(9)
C6 C5 C12 C13 51.8(9)
C4 C5 C12 C17 -4.6(10)
C18 C5 C12 C17 113.5(8)
C6 C5 C12 C17 -126.6(8)
C17 C12 C13 C14 -1.1(12)
C5 C12 C13 C14 -179.6(7)
C12 C13 C14 C15 -0.2(14)
C13 C14 C15 C16 1.2(15)
C14 C15 C16 C17 -0.9(15)
C15 C16 C17 C12 -0.4(14)
C13 C12 C17 C16 1.4(12)
C5 C12 C17 C16 179.8(8)
C43 O1 C40 C41' 24(2)
Th1 O1 C40 C41' -143(2)
C43 O1 C40 C41 0.7(15)
Th1 O1 C40 C41 -167.1(12)
O1 C40 C41 C42 28(2)
C41' C40 C41 C42 -77(5)
C40 C41 C42 C43 -45(3)
O1 C40 C41' C42' -34(3)
C41 C40 C41' C42' 47(4)
C40 C41' C42' C43 32(4)
C40 O1 C43 C42 -29.5(16)
Th1 O1 C43 C42 138.1(13)
C40 O1 C43 C42' -1(2)
Th1 O1 C43 C42' 167(2)
C41 C42 C43 O1 46(2)
C41 C42 C43 C42' -61(4)
C41' C42' C43 O1 -20(4)
C41' C42' C43 C42 61(4)
C47 O2 C44 C45 25.6(18)
O2 C44 C45 C46 -29(2)
C44 C45 C46 C47 20(2)
C44 O2 C47 C46 -12(2)
C45 C46 C47 O2 -5(3)
